data_4350351
loop_
_publ_author_name
'Arroyo, Marta'
'Miguel, Daniel'
'Villafa\~ne, Fernando'
'Nieto, Sonia'
'P\'erez, Julio'
'Riera, Luc\'ia'

_publ_section_title
;
 Rhenium-mediated coupling of acetonitrile and pyrazoles. New molecular
 clefts for anion binding.
;
_journal_issue 17
_journal_name_full 'Inorganic chemistry'
_journal_page_first 7018
_journal_page_last 7026
_journal_paper_doi 10.1021/ic0607078
_journal_volume 45
_journal_year 2006
_chemical_formula_sum 'C10 H11 Br N3 O3 Re'
_chemical_formula_weight 487.33
_space_group_IT_number 2
_space_group_name_Hall '-P 1'
_space_group_name_H-M_alt 'P -1'
_symmetry_cell_setting triclinic
_symmetry_space_group_name_H-M 'P -1'
_atom_sites_solution_hydrogens geom
_atom_sites_solution_primary direct
_atom_sites_solution_secondary difmap
_audit_creation_method SHELXL-97
_cell_angle_alpha 99.709(7)
_cell_angle_beta 107.179(8)
_cell_angle_gamma 108.596(5)
_cell_formula_units_Z 2
_cell_length_a 7.829(2)
_cell_length_b 8.585(3)
_cell_length_c 12.186(5)
_cell_measurement_temperature 293(2)
_cell_volume 709.7(4)
_computing_cell_refinement 'Bruker SMART'
_computing_data_collection 'Bruker SMART'
_computing_data_reduction 'Bruker SHELXTL'
_computing_molecular_graphics 'Bruker SHELXTL'
_computing_publication_material 'Bruker SHELXTL'
_computing_structure_refinement 'SHELXL-97 (Sheldrick, 1997)'
_computing_structure_solution 'SHELXS-97 (Sheldrick, 1990)'
_diffrn_ambient_temperature 293(2)
_diffrn_measured_fraction_theta_full 0.984
_diffrn_measured_fraction_theta_max 0.984
_diffrn_measurement_device_type 'CCD area detector'
_diffrn_measurement_method 'phi and omega scans'
_diffrn_radiation_monochromator graphite
_diffrn_radiation_source 'fine-focus sealed tube'
_diffrn_radiation_type MoK\a
_diffrn_radiation_wavelength 0.71073
_diffrn_reflns_av_R_equivalents 0.0252
_diffrn_reflns_av_sigmaI/netI 0.0317
_diffrn_reflns_limit_h_max 8
_diffrn_reflns_limit_h_min -8
_diffrn_reflns_limit_k_max 8
_diffrn_reflns_limit_k_min -9
_diffrn_reflns_limit_l_max 13
_diffrn_reflns_limit_l_min -11
_diffrn_reflns_number 3253
_diffrn_reflns_theta_full 23.34
_diffrn_reflns_theta_max 23.34
_diffrn_reflns_theta_min 2.62
_exptl_absorpt_coefficient_mu 11.378
_exptl_absorpt_correction_T_max 1.000000
_exptl_absorpt_correction_T_min 0.585706
_exptl_absorpt_correction_type multi-scan
_exptl_absorpt_process_details SADABS
_exptl_crystal_colour COLORLESS
_exptl_crystal_density_diffrn 2.280
_exptl_crystal_density_method 'not measured'
_exptl_crystal_description BLOCK
_exptl_crystal_F_000 452
_exptl_crystal_size_max 0.23
_exptl_crystal_size_mid 0.21
_exptl_crystal_size_min 0.15
_refine_diff_density_max 1.906
_refine_diff_density_min -1.048
_refine_diff_density_rms 0.159
_refine_ls_extinction_coef 0.0015(6)
_refine_ls_extinction_expression Fc^*^=kFc[1+0.001xFc^2^\l^3^/sin(2\q)]^-1/4^
_refine_ls_extinction_method SHELXL
_refine_ls_goodness_of_fit_ref 1.029
_refine_ls_hydrogen_treatment mixed
_refine_ls_matrix_type full
_refine_ls_number_parameters 167
_refine_ls_number_reflns 2029
_refine_ls_number_restraints 0
_refine_ls_restrained_S_all 1.029
_refine_ls_R_factor_all 0.0352
_refine_ls_R_factor_gt 0.0314
_refine_ls_shift/su_max 0.001
_refine_ls_shift/su_mean 0.000
_refine_ls_structure_factor_coef Fsqd
_refine_ls_weighting_details 'calc w=1/[\s^2^(Fo^2^)+(0.0584P)^2^+0.0000P] where P=(Fo^2^+2Fc^2^)/3'
_refine_ls_weighting_scheme calc
_refine_ls_wR_factor_gt 0.0807
_refine_ls_wR_factor_ref 0.0824
_reflns_number_gt 1841
_reflns_number_total 2029
_reflns_threshold_expression >2sigma(I)
_cod_data_source_file ic0607078si20060426_072212.cif
_cod_data_source_block Compound_7_ma205a
_cod_depositor_comments
;
The following automatic conversions were performed:

data item '_symmetry_cell_setting' value 'Triclinic' was changed to
'triclinic' in accordance with the
/home/saulius/struct/COD-crude-data/automatic-downloads/DataCite-retrospective/ACS/depositions/lib/dictionaries/cif_core.dic
dictionary named 'cif_core.dic' version 2.4.2 last updated on
2011-04-26.

Automatic conversion script
Id: cif_fix_values 6909 2019-04-08 15:41:33Z antanas 
;
_cod_original_sg_symbol_H-M P-1
_cod_database_code 4350351

loop_
_symmetry_equiv_pos_as_xyz
'x, y, z'
'-x, -y, -z'

loop_
_atom_site_label
_atom_site_type_symbol
_atom_site_fract_x
_atom_site_fract_y
_atom_site_fract_z
_atom_site_U_iso_or_equiv
_atom_site_adp_type
_atom_site_occupancy
_atom_site_symmetry_multiplicity
_atom_site_calc_flag
_atom_site_refinement_flags
Re1 Re 0.45066(4) 0.94451(4) 0.76281(3) 0.03664(18) Uani 1 1 d .
Br1 Br 0.72728(13) 1.04069(12) 0.67815(8) 0.0540(3) Uani 1 1 d .
N1 N 0.3412(9) 0.6952(8) 0.6265(6) 0.0382(15) Uani 1 1 d .
N2 N 0.3512(10) 0.6923(9) 0.5175(6) 0.0442(16) Uani 1 1 d .
H2 H 0.4011 0.7832 0.4982 0.053 Uiso 1 1 calc R
N3 N 0.6310(9) 0.8464(8) 0.8750(6) 0.0389(15) Uani 1 1 d .
C1 C 0.2527(14) 0.8782(11) 0.8248(8) 0.051(2) Uani 1 1 d .
O1 O 0.1331(10) 0.8478(9) 0.8637(7) 0.0698(19) Uani 1 1 d .
C2 C 0.2924(13) 1.0284(10) 0.6569(7) 0.046(2) Uani 1 1 d .
O2 O 0.1974(13) 1.0804(11) 0.5961(7) 0.088(2) Uani 1 1 d .
C3 C 0.5606(14) 1.1651(13) 0.8759(9) 0.054(2) Uani 1 1 d .
O3 O 0.6228(12) 1.3015(9) 0.9423(7) 0.083(2) Uani 1 1 d .
C4 C 0.7304(12) 0.7988(10) 0.9390(7) 0.0402(18) Uani 1 1 d .
C5 C 0.8522(14) 0.7392(14) 1.0209(9) 0.064(3) Uani 1 1 d .
H5A H 0.9465 0.8345 1.0885 0.096 Uiso 1 1 calc R
H5B H 0.9176 0.6875 0.9806 0.096 Uiso 1 1 calc R
H5C H 0.7733 0.6559 1.0481 0.096 Uiso 1 1 calc R
C11 C 0.2527(11) 0.5296(10) 0.6202(8) 0.0425(19) Uani 1 1 d .
C12 C 0.2097(12) 0.4255(10) 0.5064(8) 0.047(2) Uani 1 1 d .
H12 H 0.1485 0.3064 0.4788 0.057 Uiso 1 1 calc R
C13 C 0.2755(12) 0.5337(11) 0.4428(7) 0.045(2) Uani 1 1 d .
C14 C 0.2140(14) 0.4765(12) 0.7238(9) 0.058(2) Uani 1 1 d .
H14A H 0.3277 0.4685 0.7760 0.087 Uiso 1 1 calc R
H14B H 0.1074 0.3668 0.6948 0.087 Uiso 1 1 calc R
H14C H 0.1821 0.5601 0.7671 0.087 Uiso 1 1 calc R
C15 C 0.2793(14) 0.4980(13) 0.3192(8) 0.061(2) Uani 1 1 d .
H15A H 0.1640 0.4989 0.2633 0.091 Uiso 1 1 calc R
H15B H 0.2848 0.3875 0.2970 0.091 Uiso 1 1 calc R
H15C H 0.3916 0.5848 0.3180 0.091 Uiso 1 1 calc R

loop_
_atom_site_aniso_label
_atom_site_aniso_U_11
_atom_site_aniso_U_22
_atom_site_aniso_U_33
_atom_site_aniso_U_23
_atom_site_aniso_U_13
_atom_site_aniso_U_12
Re1 0.0468(3) 0.0283(2) 0.0312(2) 0.00698(15) 0.01229(16) 0.01318(16)
Br1 0.0516(5) 0.0545(6) 0.0445(5) 0.0154(4) 0.0178(4) 0.0061(4)
N1 0.045(4) 0.032(4) 0.034(4) 0.010(3) 0.012(3) 0.012(3)
N2 0.054(4) 0.037(4) 0.034(4) 0.008(3) 0.015(3) 0.011(3)
N3 0.045(4) 0.028(3) 0.028(4) -0.001(3) 0.010(3) 0.003(3)
C1 0.062(6) 0.034(5) 0.048(5) -0.003(4) 0.015(5) 0.017(4)
O1 0.066(4) 0.064(5) 0.069(5) 0.003(4) 0.035(4) 0.012(4)
C2 0.066(6) 0.031(4) 0.033(5) 0.005(4) 0.009(4) 0.019(4)
O2 0.113(6) 0.087(6) 0.084(6) 0.045(5) 0.027(5) 0.063(5)
C3 0.065(6) 0.049(6) 0.048(6) 0.018(5) 0.024(5) 0.017(5)
O3 0.125(7) 0.036(4) 0.062(5) -0.006(4) 0.027(5) 0.015(4)
C4 0.048(5) 0.034(4) 0.035(5) 0.008(4) 0.014(4) 0.014(4)
C5 0.061(6) 0.067(7) 0.062(6) 0.028(5) 0.014(5) 0.028(5)
C11 0.039(4) 0.035(5) 0.051(5) 0.012(4) 0.015(4) 0.012(4)
C12 0.047(5) 0.024(4) 0.051(5) -0.005(4) 0.001(4) 0.013(4)
C13 0.045(5) 0.042(5) 0.036(5) 0.003(4) 0.003(4) 0.018(4)
C14 0.066(6) 0.048(5) 0.068(7) 0.026(5) 0.032(5) 0.021(5)
C15 0.067(6) 0.061(6) 0.046(6) 0.001(5) 0.018(5) 0.025(5)

loop_
_atom_type_symbol
_atom_type_description
_atom_type_scat_dispersion_real
_atom_type_scat_dispersion_imag
_atom_type_scat_source
Re Re -1.0185 7.2310 'International Tables Vol C Tables 4.2.6.8 and 6.1.1.4'
Br Br -0.2901 2.4595 'International Tables Vol C Tables 4.2.6.8 and 6.1.1.4'
O O 0.0106 0.0060 'International Tables Vol C Tables 4.2.6.8 and 6.1.1.4'
C C 0.0033 0.0016 'International Tables Vol C Tables 4.2.6.8 and 6.1.1.4'
N N 0.0061 0.0033 'International Tables Vol C Tables 4.2.6.8 and 6.1.1.4'
H H 0.0000 0.0000 'International Tables Vol C Tables 4.2.6.8 and 6.1.1.4'

loop_
_geom_angle_atom_site_label_1
_geom_angle_atom_site_label_2
_geom_angle_atom_site_label_3
_geom_angle
C1 Re1 C3 89.2(4)
C1 Re1 C2 87.8(4)
C3 Re1 C2 87.7(4)
C1 Re1 N3 94.1(3)
C3 Re1 N3 94.0(3)
C2 Re1 N3 177.5(3)
C1 Re1 N1 95.2(3)
C3 Re1 N1 175.6(3)
C2 Re1 N1 92.5(3)
N3 Re1 N1 85.7(2)
C1 Re1 Br1 179.3(3)
C3 Re1 Br1 90.1(3)
C2 Re1 Br1 92.0(3)
N3 Re1 Br1 86.11(17)
N1 Re1 Br1 85.50(17)
C11 N1 N2 105.2(6)
C11 N1 Re1 135.5(5)
N2 N1 Re1 119.2(5)
C13 N2 N1 113.1(7)
C4 N3 Re1 177.4(6)
O1 C1 Re1 175.9(8)
O2 C2 Re1 178.4(8)
O3 C3 Re1 177.5(9)
N3 C4 C5 178.6(9)
N1 C11 C12 109.4(7)
N1 C11 C14 122.3(8)
C12 C11 C14 128.3(8)
C13 C12 C11 106.7(7)
N2 C13 C12 105.7(7)
N2 C13 C15 122.6(8)
C12 C13 C15 131.6(8)

loop_
_geom_bond_atom_site_label_1
_geom_bond_atom_site_label_2
_geom_bond_distance
Re1 C1 1.889(10)
Re1 C3 1.899(10)
Re1 C2 1.912(9)
Re1 N3 2.139(7)
Re1 N1 2.206(7)
Re1 Br1 2.6273(11)
N1 C11 1.346(10)
N1 N2 1.350(9)
N2 C13 1.335(11)
N3 C4 1.155(10)
C1 O1 1.148(11)
C2 O2 1.140(11)
C3 O3 1.161(12)
C4 C5 1.446(12)
C11 C12 1.396(12)
C11 C14 1.491(11)
C12 C13 1.379(12)
C13 C15 1.497(12)
